data_4082672
loop_
_publ_author_name
'Ning, Yalan'
'.Froese, Robert D. J'
'Margl, Peter'
'Lee, Edward L.'
'Nguyen, SonBinh T.'
'Peterson, Thomas H.'
'Wagner, Nicole'
'Stern, Charlotte L.'
'Sarjeant, Amy A.'

_publ_section_title
;
 Efficient Carbene and Carbyne Formation in Molybdenum(0) and Tungsten(0)
 Dinitrogen Complexes
;
_journal_issue 5
_journal_name_full Organometallics
_journal_page_first 1120
_journal_paper_doi 10.1021/om4006214
_journal_volume 33
_journal_year 2014
_chemical_formula_moiety 'C67 H60 Mo P4, 2(C7 H8)'
_chemical_formula_sum 'C81 H76 Mo P4'
_chemical_formula_weight 1269.24
_chemical_name_systematic
; 
 ? 
;
_space_group_IT_number 14
_symmetry_cell_setting monoclinic
_symmetry_space_group_name_Hall '-P 2yn'
_symmetry_space_group_name_H-M 'P 1 21/n 1'
_atom_sites_solution_hydrogens geom
_atom_sites_solution_primary direct
_atom_sites_solution_secondary difmap
_audit_creation_method SHELXL-97
_cell_angle_alpha 90.00
_cell_angle_beta 104.101(3)
_cell_angle_gamma 90.00
_cell_formula_units_Z 4
_cell_length_a 17.8882(10)
_cell_length_b 17.4006(9)
_cell_length_c 21.2984(12)
_cell_measurement_reflns_used 9874
_cell_measurement_temperature 100(2)
_cell_measurement_theta_max 30.34
_cell_measurement_theta_min 2.70
_cell_volume 6429.7(6)
_computing_cell_refinement 'Bruker SAINT'
_computing_data_collection 'Bruker APEX2'
_computing_data_reduction 'Bruker SAINT'
_computing_molecular_graphics 'Bruker SHELXTL'
_computing_publication_material 'Bruker SHELXTL'
_computing_structure_refinement 'SHELXL-97 (Sheldrick, 2008)'
_computing_structure_solution 'SHELXS-97 (Sheldrick, 2008)'
_diffrn_ambient_temperature 100(2)
_diffrn_measured_fraction_theta_full 0.997
_diffrn_measured_fraction_theta_max 0.997
_diffrn_measurement_device_type 'Bruker APEX-II CCD'
_diffrn_measurement_method '\f and \w scans'
_diffrn_radiation_monochromator graphite
_diffrn_radiation_source 'fine-focus sealed tube'
_diffrn_radiation_type MoK\a
_diffrn_radiation_wavelength 0.71073
_diffrn_reflns_av_R_equivalents 0.1237
_diffrn_reflns_av_sigmaI/netI 0.0835
_diffrn_reflns_limit_h_max 25
_diffrn_reflns_limit_h_min -25
_diffrn_reflns_limit_k_max 24
_diffrn_reflns_limit_k_min -24
_diffrn_reflns_limit_l_max 30
_diffrn_reflns_limit_l_min -30
_diffrn_reflns_number 161820
_diffrn_reflns_theta_full 30.59
_diffrn_reflns_theta_max 30.59
_diffrn_reflns_theta_min 1.34
_exptl_absorpt_coefficient_mu 0.350
_exptl_absorpt_correction_T_max 0.9830
_exptl_absorpt_correction_T_min 0.8987
_exptl_absorpt_correction_type numerical
_exptl_absorpt_process_details 'Face-indexed, XPREP'
_exptl_crystal_colour green
_exptl_crystal_density_diffrn 1.311
_exptl_crystal_density_method 'not measured'
_exptl_crystal_description tablet
_exptl_crystal_F_000 2656
_exptl_crystal_size_max 0.55
_exptl_crystal_size_mid 0.10
_exptl_crystal_size_min 0.07
_refine_diff_density_max 1.789
_refine_diff_density_min -1.329
_refine_diff_density_rms 0.089
_refine_ls_extinction_method none
_refine_ls_goodness_of_fit_ref 0.969
_refine_ls_hydrogen_treatment mixed
_refine_ls_matrix_type full
_refine_ls_number_parameters 780
_refine_ls_number_reflns 19720
_refine_ls_number_restraints 1
_refine_ls_restrained_S_all 0.970
_refine_ls_R_factor_all 0.0925
_refine_ls_R_factor_gt 0.0484
_refine_ls_shift/su_max 0.001
_refine_ls_shift/su_mean 0.000
_refine_ls_structure_factor_coef Fsqd
_refine_ls_weighting_details 'calc w=1/[\s^2^(Fo^2^)+(0.0632P)^2^+0.0000P] where P=(Fo^2^+2Fc^2^)/3'
_refine_ls_weighting_scheme calc
_refine_ls_wR_factor_gt 0.1121
_refine_ls_wR_factor_ref 0.1263
_reflns_number_gt 12438
_reflns_number_total 19720
_reflns_threshold_expression >2sigma(I)
_cod_data_source_file om4006214_si_002.cif
_cod_data_source_block n0920
_cod_depositor_comments
;
The following automatic conversions were performed:

'_symmetry_cell_setting' value 'Monoclinic' changed to 'monoclinic'
according to
/usr/data/users/saulius/crontab/automatic-downloads/current/ACS/lib/dictionaries/cif_core.dic
dictionary named 'cif_core.dic' version 2.4.2 from 2011-04-26.

Automatic conversion script
Id: cif_fix_values 2281 2013-09-26 08:29:07Z andrius 
;
_cod_original_sg_symbol_H-M P2(1)/n
_cod_database_code 4082672

loop_
_symmetry_equiv_pos_as_xyz
'x, y, z'
'-x+1/2, y+1/2, -z+1/2'
'-x, -y, -z'
'x-1/2, -y-1/2, z-1/2'

loop_
_atom_site_label
_atom_site_type_symbol
_atom_site_fract_x
_atom_site_fract_y
_atom_site_fract_z
_atom_site_U_iso_or_equiv
_atom_site_adp_type
_atom_site_occupancy
_atom_site_symmetry_multiplicity
_atom_site_calc_flag
_atom_site_refinement_flags
Mo1 Mo 0.342920(12) 0.761487(11) -0.002992(10) 0.01615(5) Uani 1 1 d D
H1 H 0.3998(12) 0.7870(14) -0.0537(10) 0.019 Uiso 1 1 d D
P1 P 0.27922(4) 0.65806(3) -0.07516(3) 0.01733(13) Uani 1 1 d .
P2 P 0.43355(4) 0.65280(3) 0.03375(3) 0.01784(13) Uani 1 1 d .
P3 P 0.42954(4) 0.86471(3) 0.04819(3) 0.01594(12) Uani 1 1 d .
P4 P 0.27544(4) 0.87107(3) -0.06150(3) 0.01616(12) Uani 1 1 d .
C1 C 0.30381(14) 0.56784(13) -0.02928(13) 0.0219(5) Uani 1 1 d .
H1A H 0.2800 0.5673 0.0081 0.026 Uiso 1 1 calc R
H1B H 0.2836 0.5234 -0.0573 0.026 Uiso 1 1 calc R
C2 C 0.39121(15) 0.56180(14) -0.00556(13) 0.0243(5) Uani 1 1 d .
H2A H 0.4137 0.5502 -0.0426 0.029 Uiso 1 1 calc R
H2B H 0.4044 0.5190 0.0258 0.029 Uiso 1 1 calc R
C3 C 0.30809(14) 0.63803(14) -0.15049(12) 0.0204(5) Uani 1 1 d .
C4 C 0.34127(15) 0.69642(14) -0.17946(13) 0.0242(5) Uani 1 1 d .
H4 H 0.3497 0.7455 -0.1594 0.029 Uiso 1 1 calc R
C5 C 0.36208(16) 0.68369(16) -0.23700(14) 0.0299(6) Uani 1 1 d .
H5 H 0.3843 0.7242 -0.2563 0.036 Uiso 1 1 calc R
C6 C 0.35075(15) 0.61246(17) -0.26674(14) 0.0306(6) Uani 1 1 d .
H6 H 0.3650 0.6039 -0.3063 0.037 Uiso 1 1 calc R
C7 C 0.31848(16) 0.55389(16) -0.23826(14) 0.0318(6) Uani 1 1 d .
H7 H 0.3111 0.5047 -0.2581 0.038 Uiso 1 1 calc R
C8 C 0.29681(16) 0.56642(15) -0.18106(14) 0.0283(6) Uani 1 1 d .
H8 H 0.2740 0.5259 -0.1623 0.034 Uiso 1 1 calc R
C9 C 0.17398(14) 0.64829(13) -0.10112(12) 0.0193(5) Uani 1 1 d .
C10 C 0.13329(15) 0.64149(15) -0.05331(13) 0.0262(6) Uani 1 1 d .
H10 H 0.1604 0.6414 -0.0090 0.031 Uiso 1 1 calc R
C11 C 0.05350(16) 0.63489(16) -0.06981(14) 0.0313(6) Uani 1 1 d .
H11 H 0.0264 0.6298 -0.0368 0.038 Uiso 1 1 calc R
C12 C 0.01344(16) 0.63571(16) -0.13428(14) 0.0312(6) Uani 1 1 d .
H12 H -0.0412 0.6317 -0.1456 0.037 Uiso 1 1 calc R
C13 C 0.05307(15) 0.64236(15) -0.18203(14) 0.0281(6) Uani 1 1 d .
H13 H 0.0258 0.6426 -0.2263 0.034 Uiso 1 1 calc R
C14 C 0.13268(15) 0.64872(14) -0.16551(13) 0.0237(5) Uani 1 1 d .
H14 H 0.1595 0.6535 -0.1987 0.028 Uiso 1 1 calc R
C15 C 0.52686(14) 0.64901(13) 0.01143(12) 0.0196(5) Uani 1 1 d .
C16 C 0.52582(16) 0.65416(15) -0.05414(13) 0.0272(6) Uani 1 1 d .
H16 H 0.4782 0.6618 -0.0850 0.033 Uiso 1 1 calc R
C17 C 0.59294(17) 0.64837(16) -0.07497(13) 0.0299(6) Uani 1 1 d .
H17 H 0.5910 0.6509 -0.1199 0.036 Uiso 1 1 calc R
C18 C 0.66299(16) 0.63883(14) -0.03064(13) 0.0259(6) Uani 1 1 d .
H18 H 0.7092 0.6346 -0.0448 0.031 Uiso 1 1 calc R
C19 C 0.66488(15) 0.63548(14) 0.03460(13) 0.0232(5) Uani 1 1 d .
H19 H 0.7129 0.6300 0.0654 0.028 Uiso 1 1 calc R
C20 C 0.59749(14) 0.64005(13) 0.05558(12) 0.0205(5) Uani 1 1 d .
H20 H 0.5997 0.6370 0.1005 0.025 Uiso 1 1 calc R
C21 C 0.46174(13) 0.62974(13) 0.12047(12) 0.0187(5) Uani 1 1 d .
C22 C 0.48428(16) 0.55659(15) 0.14413(13) 0.0274(6) Uani 1 1 d .
H22 H 0.4853 0.5157 0.1148 0.033 Uiso 1 1 calc R
C23 C 0.50522(16) 0.54317(16) 0.21027(14) 0.0314(6) Uani 1 1 d .
H23 H 0.5194 0.4928 0.2258 0.038 Uiso 1 1 calc R
C24 C 0.50576(16) 0.60143(17) 0.25354(14) 0.0312(6) Uani 1 1 d .
H24 H 0.5204 0.5916 0.2988 0.037 Uiso 1 1 calc R
C25 C 0.48488(17) 0.67479(16) 0.23087(13) 0.0307(6) Uani 1 1 d .
H25 H 0.4857 0.7157 0.2606 0.037 Uiso 1 1 calc R
C26 C 0.46277(15) 0.68873(15) 0.16495(12) 0.0237(5) Uani 1 1 d .
H26 H 0.4481 0.7392 0.1498 0.028 Uiso 1 1 calc R
C27 C 0.41358(14) 0.94653(13) -0.00878(12) 0.0195(5) Uani 1 1 d .
H27A H 0.4393 0.9930 0.0133 0.023 Uiso 1 1 calc R
H27B H 0.4361 0.9349 -0.0458 0.023 Uiso 1 1 calc R
C28 C 0.32762(14) 0.96122(13) -0.03300(12) 0.0215(5) Uani 1 1 d .
H28A H 0.3187 0.9988 -0.0689 0.026 Uiso 1 1 calc R
H28B H 0.3075 0.9835 0.0024 0.026 Uiso 1 1 calc R
C29 C 0.42095(14) 0.91494(14) 0.12255(12) 0.0201(5) Uani 1 1 d .
C30 C 0.37709(14) 0.88462(15) 0.16225(12) 0.0226(5) Uani 1 1 d .
H30 H 0.3529 0.8360 0.1522 0.027 Uiso 1 1 calc R
C31 C 0.36816(16) 0.92477(17) 0.21656(13) 0.0301(6) Uani 1 1 d .
H31 H 0.3381 0.9033 0.2433 0.036 Uiso 1 1 calc R
C32 C 0.40266(19) 0.99525(17) 0.23160(14) 0.0368(7) Uani 1 1 d .
H32 H 0.3955 1.0229 0.2682 0.044 Uiso 1 1 calc R
C33 C 0.4477(2) 1.02575(17) 0.19343(15) 0.0404(8) Uani 1 1 d .
H33 H 0.4723 1.0740 0.2041 0.048 Uiso 1 1 calc R
C34 C 0.45695(18) 0.98584(15) 0.13952(14) 0.0321(6) Uani 1 1 d .
H34 H 0.4883 1.0070 0.1137 0.039 Uiso 1 1 calc R
C35 C 0.53479(14) 0.85301(13) 0.06485(12) 0.0202(5) Uani 1 1 d .
C36 C 0.58157(15) 0.85237(16) 0.12697(14) 0.0282(6) Uani 1 1 d .
H36 H 0.5593 0.8604 0.1626 0.034 Uiso 1 1 calc R
C37 C 0.66061(16) 0.84017(16) 0.13846(16) 0.0355(7) Uani 1 1 d .
H37 H 0.6917 0.8402 0.1815 0.043 Uiso 1 1 calc R
C38 C 0.69343(16) 0.82815(16) 0.08769(17) 0.0361(7) Uani 1 1 d .
H38 H 0.7474 0.8201 0.0953 0.043 Uiso 1 1 calc R
C39 C 0.64780(16) 0.82782(15) 0.02532(16) 0.0328(7) Uani 1 1 d .
H39 H 0.6707 0.8194 -0.0100 0.039 Uiso 1 1 calc R
C40 C 0.56910(15) 0.83961(14) 0.01355(14) 0.0250(5) Uani 1 1 d .
H40 H 0.5383 0.8386 -0.0296 0.030 Uiso 1 1 calc R
C41 C 0.26597(14) 0.87498(13) -0.14903(12) 0.0200(5) Uani 1 1 d .
C42 C 0.32259(16) 0.90816(16) -0.17491(13) 0.0280(6) Uani 1 1 d .
H42 H 0.3644 0.9347 -0.1474 0.034 Uiso 1 1 calc R
C43 C 0.31821(18) 0.90266(19) -0.24088(14) 0.0369(7) Uani 1 1 d .
H43 H 0.3572 0.9254 -0.2581 0.044 Uiso 1 1 calc R
C44 C 0.25876(19) 0.86509(18) -0.28085(14) 0.0373(7) Uani 1 1 d .
H44 H 0.2572 0.8604 -0.3256 0.045 Uiso 1 1 calc R
C45 C 0.20029(17) 0.83344(16) -0.25662(13) 0.0320(6) Uani 1 1 d .
H45 H 0.1579 0.8085 -0.2849 0.038 Uiso 1 1 calc R
C46 C 0.20412(16) 0.83846(14) -0.19083(12) 0.0243(5) Uani 1 1 d .
H46 H 0.1642 0.8168 -0.1742 0.029 Uiso 1 1 calc R
C47 C 0.17686(14) 0.89729(14) -0.05937(12) 0.0202(5) Uani 1 1 d .
C48 C 0.14877(16) 0.97176(16) -0.06770(14) 0.0301(6) Uani 1 1 d .
H48 H 0.1818 1.0123 -0.0740 0.036 Uiso 1 1 calc R
C49 C 0.07323(17) 0.98797(18) -0.06694(15) 0.0380(7) Uani 1 1 d .
H49 H 0.0555 1.0396 -0.0715 0.046 Uiso 1 1 calc R
C50 C 0.02368(17) 0.93034(19) -0.05962(15) 0.0390(8) Uani 1 1 d .
H50 H -0.0282 0.9418 -0.0595 0.047 Uiso 1 1 calc R
C51 C 0.04972(17) 0.85626(19) -0.05255(16) 0.0396(7) Uani 1 1 d .
H51 H 0.0156 0.8159 -0.0482 0.048 Uiso 1 1 calc R
C52 C 0.12604(16) 0.83989(16) -0.05169(14) 0.0310(6) Uani 1 1 d .
H52 H 0.1437 0.7883 -0.0457 0.037 Uiso 1 1 calc R
C53 C 0.27811(14) 0.75469(13) 0.05270(12) 0.0197(5) Uani 1 1 d .
C54 C 0.22531(15) 0.77391(15) 0.09129(13) 0.0257(6) Uani 1 1 d .
H54 H 0.2174 0.8275 0.0954 0.031 Uiso 1 1 calc R
C55 C 0.18469(15) 0.72863(15) 0.12299(13) 0.0247(5) Uani 1 1 d .
C56 C 0.13441(15) 0.76315(16) 0.16151(13) 0.0282(6) Uani 1 1 d .
C57 C 0.12384(17) 0.72615(17) 0.21656(14) 0.0323(6) Uani 1 1 d .
H57 H 0.1455 0.6766 0.2272 0.039 Uiso 1 1 calc R
C58 C 0.08212(19) 0.76035(18) 0.25632(15) 0.0383(7) Uani 1 1 d .
H58 H 0.0753 0.7340 0.2936 0.046 Uiso 1 1 calc R
C59 C 0.05053(18) 0.83258(19) 0.24159(15) 0.0395(7) Uani 1 1 d .
H59 H 0.0229 0.8565 0.2691 0.047 Uiso 1 1 calc R
C60 C 0.05947(18) 0.86974(19) 0.18664(15) 0.0389(7) Uani 1 1 d .
H60 H 0.0376 0.9193 0.1762 0.047 Uiso 1 1 calc R
C61 C 0.10025(17) 0.83512(17) 0.14658(15) 0.0335(6) Uani 1 1 d .
H61 H 0.1050 0.8608 0.1084 0.040 Uiso 1 1 calc R
C62 C 0.19176(16) 0.64361(15) 0.12319(12) 0.0259(6) Uani 1 1 d .
C63 C 0.12477(18) 0.59837(17) 0.10907(14) 0.0331(7) Uani 1 1 d .
H63 H 0.0755 0.6221 0.0995 0.040 Uiso 1 1 calc R
C64 C 0.1308(2) 0.51903(18) 0.10920(15) 0.0420(8) Uani 1 1 d .
H64 H 0.0853 0.4887 0.0987 0.050 Uiso 1 1 calc R
C65 C 0.2013(2) 0.48356(18) 0.12415(16) 0.0442(9) Uani 1 1 d .
H65 H 0.2044 0.4291 0.1246 0.053 Uiso 1 1 calc R
C66 C 0.2678(2) 0.52743(18) 0.13854(16) 0.0434(8) Uani 1 1 d .
H66 H 0.3168 0.5030 0.1490 0.052 Uiso 1 1 calc R
C67 C 0.26298(17) 0.60729(16) 0.13770(15) 0.0332(6) Uani 1 1 d .
H67 H 0.3088 0.6372 0.1471 0.040 Uiso 1 1 calc R
C68 C 0.8991(2) 0.7144(2) 0.05279(19) 0.0472(8) Uani 1 1 d .
C69 C 0.9259(2) 0.7059(2) 0.11854(18) 0.0491(9) Uani 1 1 d .
H69 H 0.9404 0.7501 0.1448 0.059 Uiso 1 1 calc R
C70 C 0.9321(2) 0.6345(2) 0.14697(19) 0.0562(10) Uani 1 1 d .
H70 H 0.9531 0.6300 0.1923 0.067 Uiso 1 1 calc R
C71 C 0.9083(2) 0.5692(2) 0.11083(18) 0.0484(9) Uani 1 1 d .
H71 H 0.9102 0.5201 0.1307 0.058 Uiso 1 1 calc R
C72 C 0.8819(2) 0.5779(2) 0.0453(2) 0.0577(10) Uani 1 1 d .
H72 H 0.8658 0.5339 0.0191 0.069 Uiso 1 1 calc R
C73 C 0.8782(2) 0.6485(2) 0.01679(17) 0.0480(9) Uani 1 1 d .
H73 H 0.8607 0.6524 -0.0289 0.058 Uiso 1 1 calc R
C74 C 0.8930(3) 0.7927(2) 0.0232(2) 0.0686(12) Uani 1 1 d .
H74A H 0.8564 0.8236 0.0399 0.103 Uiso 1 1 calc R
H74B H 0.8750 0.7883 -0.0240 0.103 Uiso 1 1 calc R
H74C H 0.9437 0.8175 0.0342 0.103 Uiso 1 1 calc R
C75 C 0.2967(3) 0.6776(4) 0.3343(3) 0.0905(16) Uani 1 1 d .
C76 C 0.3276(3) 0.6167(4) 0.3154(3) 0.0861(16) Uani 1 1 d .
H76 H 0.3586 0.6218 0.2853 0.103 Uiso 1 1 calc R
C77 C 0.3151(3) 0.5413(4) 0.3398(3) 0.109(2) Uani 1 1 d .
H77 H 0.3327 0.4983 0.3200 0.131 Uiso 1 1 calc R
C78 C 0.2832(3) 0.5284(3) 0.3846(3) 0.0918(17) Uani 1 1 d .
H78 H 0.2835 0.4796 0.4047 0.110 Uiso 1 1 calc R
C79 C 0.2454(5) 0.5963(4) 0.4028(3) 0.131(3) Uani 1 1 d .
H79 H 0.2165 0.5901 0.4344 0.157 Uiso 1 1 calc R
C80 C 0.2486(4) 0.6681(4) 0.3779(2) 0.114(2) Uani 1 1 d .
H80 H 0.2201 0.7097 0.3892 0.137 Uiso 1 1 calc R
C81 C 0.3064(4) 0.7527(4) 0.3118(3) 0.129(3) Uani 1 1 d .
H81A H 0.3560 0.7735 0.3359 0.194 Uiso 1 1 calc R
H81B H 0.2646 0.7858 0.3183 0.194 Uiso 1 1 calc R
H81C H 0.3053 0.7508 0.2656 0.194 Uiso 1 1 calc R

loop_
_atom_site_aniso_label
_atom_site_aniso_U_11
_atom_site_aniso_U_22
_atom_site_aniso_U_33
_atom_site_aniso_U_23
_atom_site_aniso_U_13
_atom_site_aniso_U_12
Mo1 0.01759(10) 0.00859(9) 0.02099(10) 0.00083(8) 0.00222(8) -0.00097(8)
P1 0.0182(3) 0.0108(3) 0.0225(3) 0.0000(2) 0.0041(3) -0.0020(2)
P2 0.0198(3) 0.0106(3) 0.0222(3) 0.0013(2) 0.0033(3) 0.0003(2)
P3 0.0178(3) 0.0111(3) 0.0191(3) -0.0003(2) 0.0048(2) -0.0013(2)
P4 0.0178(3) 0.0108(3) 0.0194(3) 0.0007(2) 0.0038(2) 0.0005(2)
C1 0.0254(13) 0.0115(11) 0.0270(13) 0.0002(9) 0.0028(11) -0.0023(9)
C2 0.0254(13) 0.0144(12) 0.0303(14) -0.0006(10) 0.0017(11) 0.0005(9)
C3 0.0170(12) 0.0190(12) 0.0241(12) -0.0010(9) 0.0028(10) 0.0011(9)
C4 0.0266(13) 0.0182(12) 0.0297(14) 0.0024(10) 0.0109(11) 0.0065(10)
C5 0.0314(15) 0.0274(15) 0.0350(16) 0.0035(11) 0.0157(13) 0.0069(11)
C6 0.0238(14) 0.0414(17) 0.0276(14) -0.0060(12) 0.0083(12) 0.0059(12)
C7 0.0301(15) 0.0283(15) 0.0366(16) -0.0141(12) 0.0071(13) -0.0016(11)
C8 0.0304(15) 0.0235(14) 0.0318(15) -0.0068(11) 0.0094(12) -0.0068(11)
C9 0.0194(12) 0.0110(11) 0.0267(13) 0.0008(9) 0.0043(10) -0.0031(8)
C10 0.0256(14) 0.0252(14) 0.0278(14) -0.0011(10) 0.0063(12) -0.0076(10)
C11 0.0250(14) 0.0355(16) 0.0359(16) 0.0031(12) 0.0120(13) -0.0072(12)
C12 0.0192(13) 0.0334(16) 0.0388(16) 0.0042(12) 0.0032(12) -0.0061(11)
C13 0.0248(14) 0.0265(14) 0.0300(14) 0.0050(11) 0.0007(12) -0.0031(11)
C14 0.0231(13) 0.0200(12) 0.0277(13) 0.0015(10) 0.0058(11) -0.0038(10)
C15 0.0234(12) 0.0116(11) 0.0241(12) 0.0016(9) 0.0065(10) 0.0020(9)
C16 0.0269(14) 0.0296(15) 0.0237(13) 0.0042(11) 0.0031(11) 0.0043(11)
C17 0.0389(16) 0.0309(15) 0.0225(13) 0.0029(11) 0.0123(13) 0.0026(12)
C18 0.0284(14) 0.0191(13) 0.0338(15) -0.0004(10) 0.0145(12) 0.0024(10)
C19 0.0221(13) 0.0167(12) 0.0296(14) -0.0029(10) 0.0044(11) 0.0015(9)
C20 0.0260(13) 0.0142(11) 0.0220(12) -0.0017(9) 0.0072(11) 0.0015(9)
C21 0.0160(11) 0.0164(12) 0.0232(12) 0.0032(9) 0.0038(10) -0.0001(9)
C22 0.0327(15) 0.0180(13) 0.0323(15) 0.0054(10) 0.0095(12) 0.0047(10)
C23 0.0333(15) 0.0253(14) 0.0358(16) 0.0149(12) 0.0091(13) 0.0035(11)
C24 0.0283(15) 0.0396(17) 0.0254(14) 0.0109(12) 0.0059(12) -0.0032(12)
C25 0.0359(16) 0.0295(15) 0.0263(14) -0.0007(11) 0.0071(13) -0.0037(12)
C26 0.0255(13) 0.0183(12) 0.0266(13) 0.0027(10) 0.0052(11) 0.0002(10)
C27 0.0231(12) 0.0127(11) 0.0226(12) 0.0008(9) 0.0056(10) -0.0026(9)
C28 0.0257(13) 0.0113(11) 0.0262(13) 0.0020(9) 0.0040(11) 0.0002(9)
C29 0.0210(12) 0.0170(12) 0.0221(12) -0.0022(9) 0.0046(10) 0.0009(9)
C30 0.0191(12) 0.0254(13) 0.0229(13) 0.0017(10) 0.0042(10) 0.0031(10)
C31 0.0304(15) 0.0354(16) 0.0261(14) -0.0013(11) 0.0101(12) 0.0067(12)
C32 0.0496(19) 0.0318(16) 0.0283(15) -0.0077(12) 0.0080(14) 0.0084(14)
C33 0.062(2) 0.0256(15) 0.0331(16) -0.0111(12) 0.0106(16) -0.0062(14)
C34 0.0445(17) 0.0231(14) 0.0307(15) -0.0070(11) 0.0129(14) -0.0122(12)
C35 0.0216(12) 0.0110(11) 0.0288(13) 0.0021(9) 0.0077(11) -0.0016(9)
C36 0.0231(13) 0.0293(15) 0.0333(15) 0.0034(11) 0.0089(12) -0.0017(11)
C37 0.0225(14) 0.0309(16) 0.0485(18) 0.0052(13) 0.0001(14) -0.0024(11)
C38 0.0196(13) 0.0212(14) 0.069(2) 0.0010(13) 0.0132(15) -0.0024(10)
C39 0.0298(15) 0.0186(13) 0.058(2) -0.0031(12) 0.0259(15) -0.0017(11)
C40 0.0268(14) 0.0158(12) 0.0352(15) -0.0021(10) 0.0128(12) 0.0000(10)
C41 0.0243(13) 0.0134(11) 0.0221(12) 0.0019(9) 0.0055(10) 0.0059(9)
C42 0.0239(14) 0.0338(15) 0.0263(14) 0.0076(11) 0.0063(12) 0.0028(11)
C43 0.0344(17) 0.0496(19) 0.0305(16) 0.0129(13) 0.0150(14) 0.0111(14)
C44 0.0446(18) 0.0480(19) 0.0196(13) 0.0034(12) 0.0081(13) 0.0163(15)
C45 0.0370(16) 0.0289(15) 0.0260(14) -0.0019(11) -0.0002(13) 0.0092(12)
C46 0.0283(14) 0.0173(12) 0.0263(13) -0.0002(10) 0.0045(11) 0.0038(10)
C47 0.0215(12) 0.0185(12) 0.0205(12) -0.0009(9) 0.0048(10) 0.0025(9)
C48 0.0290(15) 0.0219(14) 0.0371(16) -0.0012(11) 0.0035(13) 0.0064(11)
C49 0.0328(16) 0.0319(16) 0.0453(18) -0.0079(13) 0.0017(14) 0.0167(13)
C50 0.0243(15) 0.056(2) 0.0364(17) -0.0066(14) 0.0069(13) 0.0162(14)
C51 0.0237(15) 0.0472(19) 0.051(2) 0.0076(15) 0.0150(15) 0.0029(13)
C52 0.0234(14) 0.0276(15) 0.0427(17) 0.0055(12) 0.0093(13) 0.0041(11)
C53 0.0207(11) 0.0123(11) 0.0247(12) 0.0014(9) 0.0030(10) -0.0029(9)
C54 0.0267(14) 0.0216(14) 0.0303(14) 0.0001(10) 0.0097(12) -0.0017(10)
C55 0.0235(13) 0.0265(14) 0.0256(13) -0.0026(10) 0.0087(11) -0.0041(10)
C56 0.0236(13) 0.0331(14) 0.0285(14) -0.0068(11) 0.0073(11) -0.0044(11)
C57 0.0357(16) 0.0321(16) 0.0315(15) -0.0031(12) 0.0129(13) -0.0009(12)
C58 0.0456(18) 0.0422(18) 0.0321(16) -0.0062(13) 0.0189(15) -0.0020(15)
C59 0.0371(17) 0.048(2) 0.0370(17) -0.0086(14) 0.0158(15) 0.0049(14)
C60 0.0363(17) 0.0389(18) 0.0432(18) -0.0019(14) 0.0130(15) 0.0085(13)
C61 0.0322(16) 0.0368(17) 0.0331(16) 0.0005(12) 0.0113(13) 0.0030(12)
C62 0.0324(15) 0.0262(14) 0.0230(13) -0.0012(10) 0.0145(12) -0.0076(11)
C63 0.0391(17) 0.0332(16) 0.0314(15) -0.0029(12) 0.0171(14) -0.0128(13)
C64 0.064(2) 0.0326(17) 0.0384(17) -0.0093(13) 0.0302(17) -0.0235(16)
C65 0.078(3) 0.0205(15) 0.0450(19) -0.0026(13) 0.0359(19) -0.0094(15)
C66 0.057(2) 0.0274(16) 0.055(2) 0.0039(14) 0.0310(18) 0.0040(14)
C67 0.0340(16) 0.0269(15) 0.0427(17) 0.0002(12) 0.0170(14) -0.0053(12)
C68 0.0364(18) 0.048(2) 0.059(2) 0.0034(17) 0.0153(17) -0.0017(15)
C69 0.046(2) 0.056(2) 0.048(2) -0.0142(17) 0.0177(18) -0.0105(17)
C70 0.048(2) 0.073(3) 0.050(2) 0.003(2) 0.0164(19) -0.0139(19)
C71 0.046(2) 0.053(2) 0.052(2) -0.0008(17) 0.0228(18) 0.0002(16)
C72 0.069(3) 0.047(2) 0.064(3) -0.0122(18) 0.030(2) -0.0139(19)
C73 0.047(2) 0.059(2) 0.0404(19) -0.0096(17) 0.0151(17) -0.0135(17)
C74 0.065(3) 0.056(3) 0.090(3) 0.009(2) 0.030(3) 0.002(2)
C75 0.095(4) 0.100(4) 0.069(3) 0.002(3) 0.006(3) -0.027(3)
C76 0.064(3) 0.119(5) 0.089(4) 0.035(3) 0.045(3) 0.023(3)
C77 0.061(3) 0.162(7) 0.097(4) 0.022(4) 0.004(3) -0.012(4)
C78 0.120(5) 0.081(4) 0.073(3) 0.000(3) 0.021(3) -0.043(3)
C79 0.218(8) 0.087(5) 0.122(5) -0.033(4) 0.109(6) -0.045(5)
C80 0.152(6) 0.143(6) 0.066(3) -0.010(3) 0.064(4) -0.048(5)
C81 0.117(5) 0.138(6) 0.102(5) 0.037(4) -0.031(4) -0.084(4)

loop_
_atom_type_symbol
_atom_type_description
_atom_type_scat_dispersion_real
_atom_type_scat_dispersion_imag
_atom_type_scat_source
C C 0.0033 0.0016 'International Tables Vol C Tables 4.2.6.8 and 6.1.1.4'
H H 0.0000 0.0000 'International Tables Vol C Tables 4.2.6.8 and 6.1.1.4'
P P 0.1023 0.0942 'International Tables Vol C Tables 4.2.6.8 and 6.1.1.4'
Mo Mo -1.6832 0.6857 'International Tables Vol C Tables 4.2.6.8 and 6.1.1.4'

loop_
_geom_angle_atom_site_label_1
_geom_angle_atom_site_label_2
_geom_angle_atom_site_label_3
_geom_angle
H1 Mo1 C53 168.6(9)
H1 Mo1 P4 76.8(9)
C53 Mo1 P4 93.91(7)
H1 Mo1 P3 71.4(8)
C53 Mo1 P3 100.87(7)
P4 Mo1 P3 80.46(2)
H1 Mo1 P1 93.0(8)
C53 Mo1 P1 94.96(7)
P4 Mo1 P1 99.03(2)
P3 Mo1 P1 164.16(2)
H1 Mo1 P2 87.3(9)
C53 Mo1 P2 102.20(7)
P4 Mo1 P2 163.87(2)
P3 Mo1 P2 97.14(2)
P1 Mo1 P2 78.91(2)
H1 Mo1 H1 0.0(17)
C53 Mo1 H1 168.6(9)
P4 Mo1 H1 76.8(9)
P3 Mo1 H1 71.4(8)
P1 Mo1 H1 93.0(8)
P2 Mo1 H1 87.3(9)
C3 P1 C9 101.86(11)
C3 P1 C1 102.70(12)
C9 P1 C1 100.10(11)
C3 P1 Mo1 119.96(8)
C9 P1 Mo1 122.75(8)
C1 P1 Mo1 106.10(8)
C21 P2 C15 101.97(11)
C21 P2 C2 104.37(11)
C15 P2 C2 98.51(11)
C21 P2 Mo1 118.70(8)
C15 P2 Mo1 120.46(8)
C2 P2 Mo1 110.00(8)
C35 P3 C27 101.48(11)
C35 P3 C29 100.48(11)
C27 P3 C29 99.59(11)
C35 P3 Mo1 120.77(8)
C27 P3 Mo1 107.05(8)
C29 P3 Mo1 123.57(8)
C41 P4 C47 99.50(11)
C41 P4 C28 102.51(11)
C47 P4 C28 101.09(11)
C41 P4 Mo1 117.51(8)
C47 P4 Mo1 122.89(8)
C28 P4 Mo1 110.42(8)
C2 C1 P1 109.09(17)
C2 C1 H1A 109.9
P1 C1 H1A 109.9
C2 C1 H1B 109.9
P1 C1 H1B 109.9
H1A C1 H1B 108.3
C1 C2 P2 111.22(17)
C1 C2 H2A 109.4
P2 C2 H2A 109.4
C1 C2 H2B 109.4
P2 C2 H2B 109.4
H2A C2 H2B 108.0
C4 C3 C8 118.2(2)
C4 C3 P1 119.31(19)
C8 C3 P1 122.5(2)
C5 C4 C3 120.7(2)
C5 C4 H4 119.6
C3 C4 H4 119.6
C4 C5 C6 120.5(3)
C4 C5 H5 119.7
C6 C5 H5 119.7
C7 C6 C5 119.3(3)
C7 C6 H6 120.3
C5 C6 H6 120.3
C6 C7 C8 120.5(3)
C6 C7 H7 119.8
C8 C7 H7 119.8
C7 C8 C3 120.8(3)
C7 C8 H8 119.6
C3 C8 H8 119.6
C14 C9 C10 118.3(2)
C14 C9 P1 123.78(19)
C10 C9 P1 117.88(19)
C11 C10 C9 120.6(3)
C11 C10 H10 119.7
C9 C10 H10 119.7
C12 C11 C10 120.1(3)
C12 C11 H11 120.0
C10 C11 H11 120.0
C13 C12 C11 119.8(3)
C13 C12 H12 120.1
C11 C12 H12 120.1
C12 C13 C14 120.0(3)
C12 C13 H13 120.0
C14 C13 H13 120.0
C13 C14 C9 121.1(2)
C13 C14 H14 119.5
C9 C14 H14 119.5
C20 C15 C16 118.3(2)
C20 C15 P2 124.12(19)
C16 C15 P2 117.62(19)
C17 C16 C15 121.1(2)
C17 C16 H16 119.5
C15 C16 H16 119.5
C16 C17 C18 120.2(2)
C16 C17 H17 119.9
C18 C17 H17 119.9
C17 C18 C19 119.2(3)
C17 C18 H18 120.4
C19 C18 H18 120.4
C18 C19 C20 120.7(2)
C18 C19 H19 119.6
C20 C19 H19 119.6
C19 C20 C15 120.5(2)
C19 C20 H20 119.7
C15 C20 H20 119.7
C22 C21 C26 118.2(2)
C22 C21 P2 123.2(2)
C26 C21 P2 118.53(18)
C23 C22 C21 120.3(3)
C23 C22 H22 119.8
C21 C22 H22 119.8
C24 C23 C22 121.0(3)
C24 C23 H23 119.5
C22 C23 H23 119.5
C23 C24 C25 119.4(3)
C23 C24 H24 120.3
C25 C24 H24 120.3
C24 C25 C26 120.1(3)
C24 C25 H25 119.9
C26 C25 H25 119.9
C25 C26 C21 120.9(2)
C25 C26 H26 119.5
C21 C26 H26 119.5
C28 C27 P3 109.53(16)
C28 C27 H27A 109.8
P3 C27 H27A 109.8
C28 C27 H27B 109.8
P3 C27 H27B 109.8
H27A C27 H27B 108.2
C27 C28 P4 110.89(16)
C27 C28 H28A 109.5
P4 C28 H28A 109.5
C27 C28 H28B 109.5
P4 C28 H28B 109.5
H28A C28 H28B 108.0
C30 C29 C34 118.1(2)
C30 C29 P3 121.27(19)
C34 C29 P3 120.7(2)
C29 C30 C31 120.7(3)
C29 C30 H30 119.6
C31 C30 H30 119.6
C32 C31 C30 120.3(3)
C32 C31 H31 119.8
C30 C31 H31 119.8
C31 C32 C33 119.9(3)
C31 C32 H32 120.1
C33 C32 H32 120.1
C32 C33 C34 119.9(3)
C32 C33 H33 120.0
C34 C33 H33 120.0
C33 C34 C29 121.1(3)
C33 C34 H34 119.5
C29 C34 H34 119.5
C36 C35 C40 117.9(2)
C36 C35 P3 122.5(2)
C40 C35 P3 119.4(2)
C35 C36 C37 121.5(3)
C35 C36 H36 119.3
C37 C36 H36 119.3
C38 C37 C36 119.9(3)
C38 C37 H37 120.1
C36 C37 H37 120.1
C37 C38 C39 119.7(3)
C37 C38 H38 120.2
C39 C38 H38 120.2
C38 C39 C40 120.7(3)
C38 C39 H39 119.6
C40 C39 H39 119.6
C39 C40 C35 120.3(3)
C39 C40 H40 119.8
C35 C40 H40 119.8
C42 C41 C46 118.5(2)
C42 C41 P4 121.5(2)
C46 C41 P4 119.7(2)
C41 C42 C43 120.3(3)
C41 C42 H42 119.9
C43 C42 H42 119.9
C44 C43 C42 120.6(3)
C44 C43 H43 119.7
C42 C43 H43 119.7
C43 C44 C45 120.3(3)
C43 C44 H44 119.9
C45 C44 H44 119.9
C44 C45 C46 119.6(3)
C44 C45 H45 120.2
C46 C45 H45 120.2
C45 C46 C41 120.6(3)
C45 C46 H46 119.7
C41 C46 H46 119.7
C48 C47 C52 117.4(2)
C48 C47 P4 123.4(2)
C52 C47 P4 119.08(19)
C49 C48 C47 120.9(3)
C49 C48 H48 119.5
C47 C48 H48 119.5
C50 C49 C48 120.8(3)
C50 C49 H49 119.6
C48 C49 H49 119.6
C51 C50 C49 119.3(3)
C51 C50 H50 120.3
C49 C50 H50 120.3
C50 C51 C52 120.1(3)
C50 C51 H51 119.9
C52 C51 H51 119.9
C47 C52 C51 121.4(3)
C47 C52 H52 119.3
C51 C52 H52 119.3
C54 C53 Mo1 162.48(19)
C55 C54 C53 131.0(2)
C55 C54 H54 114.5
C53 C54 H54 114.5
C54 C55 C56 120.7(2)
C54 C55 C62 121.6(2)
C56 C55 C62 117.7(2)
C57 C56 C61 117.8(3)
C57 C56 C55 120.3(3)
C61 C56 C55 121.9(3)
C56 C57 C58 121.2(3)
C56 C57 H57 119.4
C58 C57 H57 119.4
C59 C58 C57 120.1(3)
C59 C58 H58 120.0
C57 C58 H58 120.0
C60 C59 C58 119.5(3)
C60 C59 H59 120.2
C58 C59 H59 120.2
C59 C60 C61 120.3(3)
C59 C60 H60 119.8
C61 C60 H60 119.8
C60 C61 C56 121.1(3)
C60 C61 H61 119.5
C56 C61 H61 119.5
C67 C62 C63 118.8(3)
C67 C62 C55 121.8(2)
C63 C62 C55 119.4(3)
C64 C63 C62 119.8(3)
C64 C63 H63 120.1
C62 C63 H63 120.1
C65 C64 C63 121.2(3)
C65 C64 H64 119.4
C63 C64 H64 119.4
C64 C65 C66 119.7(3)
C64 C65 H65 120.1
C66 C65 H65 120.1
C65 C66 C67 120.0(3)
C65 C66 H66 120.0
C67 C66 H66 120.0
C62 C67 C66 120.5(3)
C62 C67 H67 119.7
C66 C67 H67 119.7
C69 C68 C73 117.2(3)
C69 C68 C74 120.0(4)
C73 C68 C74 122.8(4)
C68 C69 C70 121.1(4)
C68 C69 H69 119.4
C70 C69 H69 119.4
C69 C70 C71 121.2(4)
C69 C70 H70 119.4
C71 C70 H70 119.4
C72 C71 C70 117.4(4)
C72 C71 H71 121.3
C70 C71 H71 121.3
C73 C72 C71 121.4(4)
C73 C72 H72 119.3
C71 C72 H72 119.3
C72 C73 C68 121.6(4)
C72 C73 H73 119.2
C68 C73 H73 119.2
C68 C74 H74A 109.5
C68 C74 H74B 109.5
H74A C74 H74B 109.5
C68 C74 H74C 109.5
H74A C74 H74C 109.5
H74B C74 H74C 109.5
C76 C75 C81 123.4(6)
C76 C75 C80 118.4(6)
C81 C75 C80 118.1(7)
C75 C76 C77 120.9(5)
C75 C76 H76 119.6
C77 C76 H76 119.6
C78 C77 C76 125.3(7)
C78 C77 H77 117.3
C76 C77 H77 117.3
C77 C78 C79 112.6(6)
C77 C78 H78 123.7
C79 C78 H78 123.7
C80 C79 C78 124.9(6)
C80 C79 H79 117.6
C78 C79 H79 117.6
C79 C80 C75 116.8(7)
C79 C80 H80 121.6
C75 C80 H80 121.6
C75 C81 H81A 109.5
C75 C81 H81B 109.5
H81A C81 H81B 109.5
C75 C81 H81C 109.5
H81A C81 H81C 109.5
H81B C81 H81C 109.5

loop_
_geom_bond_atom_site_label_1
_geom_bond_atom_site_label_2
_geom_bond_distance
Mo1 H1 1.712(9)
Mo1 C53 1.853(3)
Mo1 P4 2.4317(6)
Mo1 P3 2.4479(6)
Mo1 P1 2.4590(6)
Mo1 P2 2.4898(6)
Mo1 H1 1.712(9)
P1 C3 1.835(3)
P1 C9 1.836(2)
P1 C1 1.845(2)
P2 C21 1.837(2)
P2 C15 1.845(3)
P2 C2 1.864(2)
P3 C35 1.840(3)
P3 C27 1.847(2)
P3 C29 1.848(2)
P4 C41 1.832(3)
P4 C47 1.833(3)
P4 C28 1.850(2)
C1 C2 1.525(4)
C1 H1A 0.9900
C1 H1B 0.9900
C2 H2A 0.9900
C2 H2B 0.9900
C3 C4 1.394(3)
C3 C8 1.398(3)
C4 C5 1.383(4)
C4 H4 0.9500
C5 C6 1.384(4)
C5 H5 0.9500
C6 C7 1.382(4)
C6 H6 0.9500
C7 C8 1.383(4)
C7 H7 0.9500
C8 H8 0.9500
C9 C14 1.390(3)
C9 C10 1.394(4)
C10 C11 1.389(4)
C10 H10 0.9500
C11 C12 1.385(4)
C11 H11 0.9500
C12 C13 1.379(4)
C12 H12 0.9500
C13 C14 1.386(4)
C13 H13 0.9500
C14 H14 0.9500
C15 C20 1.388(3)
C15 C16 1.395(4)
C16 C17 1.381(4)
C16 H16 0.9500
C17 C18 1.383(4)
C17 H17 0.9500
C18 C19 1.383(4)
C18 H18 0.9500
C19 C20 1.386(3)
C19 H19 0.9500
C20 H20 0.9500
C21 C22 1.392(3)
C21 C26 1.394(3)
C22 C23 1.386(4)
C22 H22 0.9500
C23 C24 1.368(4)
C23 H23 0.9500
C24 C25 1.384(4)
C24 H24 0.9500
C25 C26 1.384(4)
C25 H25 0.9500
C26 H26 0.9500
C27 C28 1.520(3)
C27 H27A 0.9900
C27 H27B 0.9900
C28 H28A 0.9900
C28 H28B 0.9900
C29 C30 1.390(3)
C29 C34 1.398(3)
C30 C31 1.393(4)
C30 H30 0.9500
C31 C32 1.375(4)
C31 H31 0.9500
C32 C33 1.382(4)
C32 H32 0.9500
C33 C34 1.386(4)
C33 H33 0.9500
C34 H34 0.9500
C35 C36 1.383(4)
C35 C40 1.397(4)
C36 C37 1.391(4)
C36 H36 0.9500
C37 C38 1.366(4)
C37 H37 0.9500
C38 C39 1.379(4)
C38 H38 0.9500
C39 C40 1.384(4)
C39 H39 0.9500
C40 H40 0.9500
C41 C42 1.391(4)
C41 C46 1.393(4)
C42 C43 1.391(4)
C42 H42 0.9500
C43 C44 1.357(4)
C43 H43 0.9500
C44 C45 1.388(4)
C44 H44 0.9500
C45 C46 1.389(4)
C45 H45 0.9500
C46 H46 0.9500
C47 C48 1.386(3)
C47 C52 1.387(4)
C48 C49 1.384(4)
C48 H48 0.9500
C49 C50 1.372(5)
C49 H49 0.9500
C50 C51 1.367(4)
C50 H50 0.9500
C51 C52 1.390(4)
C51 H51 0.9500
C52 H52 0.9500
C53 C54 1.434(4)
C54 C55 1.358(4)
C54 H54 0.9500
C55 C56 1.484(4)
C55 C62 1.485(4)
C56 C57 1.390(4)
C56 C61 1.396(4)
C57 C58 1.391(4)
C57 H57 0.9500
C58 C59 1.382(4)
C58 H58 0.9500
C59 C60 1.380(4)
C59 H59 0.9500
C60 C61 1.388(4)
C60 H60 0.9500
C61 H61 0.9500
C62 C67 1.388(4)
C62 C63 1.404(4)
C63 C64 1.385(4)
C63 H63 0.9500
C64 C65 1.369(5)
C64 H64 0.9500
C65 C66 1.384(5)
C65 H65 0.9500
C66 C67 1.392(4)
C66 H66 0.9500
C67 H67 0.9500
C68 C69 1.373(5)
C68 C73 1.379(5)
C68 C74 1.494(5)
C69 C70 1.375(5)
C69 H69 0.9500
C70 C71 1.380(5)
C70 H70 0.9500
C71 C72 1.368(5)
C71 H71 0.9500
C72 C73 1.365(5)
C72 H72 0.9500
C73 H73 0.9500
C74 H74A 0.9800
C74 H74B 0.9800
C74 H74C 0.9800
C75 C76 1.303(7)
C75 C81 1.417(7)
C75 C80 1.422(7)
C76 C77 1.447(8)
C76 H76 0.9500
C77 C78 1.246(7)
C77 H77 0.9500
C78 C79 1.461(8)
C78 H78 0.9500
C79 C80 1.364(8)
C79 H79 0.9500
C80 H80 0.9500
C81 H81A 0.9800
C81 H81B 0.9800
C81 H81C 0.9800

loop_
_geom_torsion_atom_site_label_1
_geom_torsion_atom_site_label_2
_geom_torsion_atom_site_label_3
_geom_torsion_atom_site_label_4
_geom_torsion
H1 Mo1 P1 C3 1.7(9)
C53 Mo1 P1 C3 173.50(12)
P4 Mo1 P1 C3 78.73(9)
P3 Mo1 P1 C3 -8.13(13)
P2 Mo1 P1 C3 -85.01(9)
H1 Mo1 P1 C9 -129.1(9)
C53 Mo1 P1 C9 42.75(12)
P4 Mo1 P1 C9 -52.02(10)
P3 Mo1 P1 C9 -138.88(11)
P2 Mo1 P1 C9 144.24(10)
H1 Mo1 P1 C1 117.2(9)
C53 Mo1 P1 C1 -71.00(12)
P4 Mo1 P1 C1 -165.77(9)
P3 Mo1 P1 C1 107.37(12)
P2 Mo1 P1 C1 30.49(9)
H1 Mo1 P2 C21 138.2(8)
C53 Mo1 P2 C21 -35.53(12)
P4 Mo1 P2 C21 147.59(11)
P3 Mo1 P2 C21 67.27(9)
P1 Mo1 P2 C21 -128.27(9)
H1 Mo1 P2 C15 11.6(8)
C53 Mo1 P2 C15 -162.13(12)
P4 Mo1 P2 C15 20.99(13)
P3 Mo1 P2 C15 -59.33(10)
P1 Mo1 P2 C15 105.13(10)
H1 Mo1 P2 C2 -101.8(8)
C53 Mo1 P2 C2 84.49(12)
P4 Mo1 P2 C2 -92.39(12)
P3 Mo1 P2 C2 -172.71(10)
P1 Mo1 P2 C2 -8.24(10)
H1 Mo1 P3 C35 -58.6(9)
C53 Mo1 P3 C35 130.07(12)
P4 Mo1 P3 C35 -137.74(10)
P1 Mo1 P3 C35 -48.28(13)
P2 Mo1 P3 C35 26.13(10)
H1 Mo1 P3 C27 56.6(9)
C53 Mo1 P3 C27 -114.79(11)
P4 Mo1 P3 C27 -22.60(9)
P1 Mo1 P3 C27 66.87(12)
P2 Mo1 P3 C27 141.28(9)
H1 Mo1 P3 C29 170.9(9)
C53 Mo1 P3 C29 -0.42(12)
P4 Mo1 P3 C29 91.77(10)
P1 Mo1 P3 C29 -178.76(11)
P2 Mo1 P3 C29 -104.35(10)
H1 Mo1 P4 C41 43.8(9)
C53 Mo1 P4 C41 -142.83(12)
P3 Mo1 P4 C41 116.79(10)
P1 Mo1 P4 C41 -47.17(10)
P2 Mo1 P4 C41 34.11(13)
H1 Mo1 P4 C47 167.7(9)
C53 Mo1 P4 C47 -18.89(12)
P3 Mo1 P4 C47 -119.27(10)
P1 Mo1 P4 C47 76.77(10)
P2 Mo1 P4 C47 158.06(11)
H1 Mo1 P4 C28 -73.3(9)
C53 Mo1 P4 C28 100.13(12)
P3 Mo1 P4 C28 -0.25(9)
P1 Mo1 P4 C28 -164.21(9)
P2 Mo1 P4 C28 -82.92(12)
C3 P1 C1 C2 72.34(19)
C9 P1 C1 C2 177.07(18)
Mo1 P1 C1 C2 -54.37(19)
P1 C1 C2 P2 48.4(2)
C21 P2 C2 C1 107.17(19)
C15 P2 C2 C1 -148.07(19)
Mo1 P2 C2 C1 -21.2(2)
C9 P1 C3 C4 114.2(2)
C1 P1 C3 C4 -142.5(2)
Mo1 P1 C3 C4 -25.2(2)
C9 P1 C3 C8 -64.6(2)
C1 P1 C3 C8 38.8(2)
Mo1 P1 C3 C8 156.04(19)
C8 C3 C4 C5 0.2(4)
P1 C3 C4 C5 -178.5(2)
C3 C4 C5 C6 -0.4(4)
C4 C5 C6 C7 -0.1(4)
C5 C6 C7 C8 0.8(4)
C6 C7 C8 C3 -0.9(4)
C4 C3 C8 C7 0.4(4)
P1 C3 C8 C7 179.2(2)
C3 P1 C9 C14 -16.3(2)
C1 P1 C9 C14 -121.7(2)
Mo1 P1 C9 C14 121.55(19)
C3 P1 C9 C10 164.90(19)
C1 P1 C9 C10 59.5(2)
Mo1 P1 C9 C10 -57.2(2)
C14 C9 C10 C11 0.3(4)
P1 C9 C10 C11 179.2(2)
C9 C10 C11 C12 -0.6(4)
C10 C11 C12 C13 0.6(4)
C11 C12 C13 C14 -0.4(4)
C12 C13 C14 C9 0.2(4)
C10 C9 C14 C13 -0.2(4)
P1 C9 C14 C13 -178.9(2)
C21 P2 C15 C20 -7.0(2)
C2 P2 C15 C20 -113.7(2)
Mo1 P2 C15 C20 127.00(18)
C21 P2 C15 C16 171.89(19)
C2 P2 C15 C16 65.1(2)
Mo1 P2 C15 C16 -54.2(2)
C20 C15 C16 C17 1.8(4)
P2 C15 C16 C17 -177.1(2)
C15 C16 C17 C18 -1.3(4)
C16 C17 C18 C19 -0.2(4)
C17 C18 C19 C20 1.3(4)
C18 C19 C20 C15 -0.8(4)
C16 C15 C20 C19 -0.8(4)
P2 C15 C20 C19 178.08(18)
C15 P2 C21 C22 -72.0(2)
C2 P2 C21 C22 30.2(2)
Mo1 P2 C21 C22 153.07(19)
C15 P2 C21 C26 106.2(2)
C2 P2 C21 C26 -151.7(2)
Mo1 P2 C21 C26 -28.8(2)
C26 C21 C22 C23 1.6(4)
P2 C21 C22 C23 179.7(2)
C21 C22 C23 C24 -1.4(4)
C22 C23 C24 C25 0.2(4)
C23 C24 C25 C26 0.8(4)
C24 C25 C26 C21 -0.5(4)
C22 C21 C26 C25 -0.6(4)
P2 C21 C26 C25 -178.8(2)
C35 P3 C27 C28 175.36(17)
C29 P3 C27 C28 -81.77(18)
Mo1 P3 C27 C28 47.90(18)
P3 C27 C28 P4 -49.5(2)
C41 P4 C28 C27 -96.89(18)
C47 P4 C28 C27 160.65(18)
Mo1 P4 C28 C27 29.09(19)
C35 P3 C29 C30 -122.3(2)
C27 P3 C29 C30 134.0(2)
Mo1 P3 C29 C30 16.1(2)
C35 P3 C29 C34 59.4(2)
C27 P3 C29 C34 -44.3(2)
Mo1 P3 C29 C34 -162.22(19)
C34 C29 C30 C31 1.3(4)
P3 C29 C30 C31 -177.0(2)
C29 C30 C31 C32 0.1(4)
C30 C31 C32 C33 -1.3(4)
C31 C32 C33 C34 1.1(5)
C32 C33 C34 C29 0.4(5)
C30 C29 C34 C33 -1.6(4)
P3 C29 C34 C33 176.7(2)
C27 P3 C35 C36 126.2(2)
C29 P3 C35 C36 24.1(2)
Mo1 P3 C35 C36 -115.8(2)
C27 P3 C35 C40 -57.7(2)
C29 P3 C35 C40 -159.87(19)
Mo1 P3 C35 C40 60.3(2)
C40 C35 C36 C37 1.1(4)
P3 C35 C36 C37 177.2(2)
C35 C36 C37 C38 -0.3(4)
C36 C37 C38 C39 -0.3(4)
C37 C38 C39 C40 0.1(4)
C38 C39 C40 C35 0.8(4)
C36 C35 C40 C39 -1.4(4)
P3 C35 C40 C39 -177.59(19)
C47 P4 C41 C42 137.3(2)
C28 P4 C41 C42 33.6(2)
Mo1 P4 C41 C42 -87.6(2)
C47 P4 C41 C46 -48.1(2)
C28 P4 C41 C46 -151.8(2)
Mo1 P4 C41 C46 86.9(2)
C46 C41 C42 C43 -1.9(4)
P4 C41 C42 C43 172.7(2)
C41 C42 C43 C44 0.1(4)
C42 C43 C44 C45 1.8(5)
C43 C44 C45 C46 -1.9(4)
C44 C45 C46 C41 0.1(4)
C42 C41 C46 C45 1.8(4)
P4 C41 C46 C45 -172.89(19)
C41 P4 C47 C48 -76.2(2)
C28 P4 C47 C48 28.7(2)
Mo1 P4 C47 C48 152.06(19)
C41 P4 C47 C52 101.1(2)
C28 P4 C47 C52 -154.0(2)
Mo1 P4 C47 C52 -30.7(2)
C52 C47 C48 C49 1.3(4)
P4 C47 C48 C49 178.7(2)
C47 C48 C49 C50 -1.7(5)
C48 C49 C50 C51 0.5(5)
C49 C50 C51 C52 1.1(5)
C48 C47 C52 C51 0.2(4)
P4 C47 C52 C51 -177.2(2)
C50 C51 C52 C47 -1.5(5)
H1 Mo1 C53 C54 8(4)
P4 Mo1 C53 C54 -26.7(7)
P3 Mo1 C53 C54 54.3(7)
P1 Mo1 C53 C54 -126.1(7)
P2 Mo1 C53 C54 154.2(6)
Mo1 C53 C54 C55 169.5(5)
C53 C54 C55 C56 178.6(3)
C53 C54 C55 C62 1.6(5)
C54 C55 C56 C57 -148.0(3)
C62 C55 C56 C57 29.0(4)
C54 C55 C56 C61 27.9(4)
C62 C55 C56 C61 -155.0(3)
C61 C56 C57 C58 -1.4(4)
C55 C56 C57 C58 174.7(3)
C56 C57 C58 C59 -0.3(5)
C57 C58 C59 C60 1.2(5)
C58 C59 C60 C61 -0.4(5)
C59 C60 C61 C56 -1.4(5)
C57 C56 C61 C60 2.3(4)
C55 C56 C61 C60 -173.8(3)
C54 C55 C62 C67 49.0(4)
C56 C55 C62 C67 -128.0(3)
C54 C55 C62 C63 -131.7(3)
C56 C55 C62 C63 51.2(3)
C67 C62 C63 C64 -0.7(4)
C55 C62 C63 C64 -179.9(3)
C62 C63 C64 C65 1.3(4)
C63 C64 C65 C66 -0.9(5)
C64 C65 C66 C67 -0.1(5)
C63 C62 C67 C66 -0.3(4)
C55 C62 C67 C66 178.9(3)
C65 C66 C67 C62 0.7(5)
C73 C68 C69 C70 0.6(5)
C74 C68 C69 C70 -179.9(3)
C68 C69 C70 C71 -3.0(6)
C69 C70 C71 C72 3.1(6)
C70 C71 C72 C73 -0.9(6)
C71 C72 C73 C68 -1.5(6)
C69 C68 C73 C72 1.7(5)
C74 C68 C73 C72 -177.8(4)
C81 C75 C76 C77 -179.6(5)
C80 C75 C76 C77 -1.8(8)
C75 C76 C77 C78 -8.8(9)
C76 C77 C78 C79 11.2(9)
C77 C78 C79 C80 -4.7(10)
C78 C79 C80 C75 -4.4(10)
C76 C75 C80 C79 7.4(9)
C81 C75 C80 C79 -174.7(6)
